data_7057802
loop_
_publ_author_name
'Mason, Helen E.'
'Hamilton, Michelle L.'
'Howard, Judith A. K.'
'Sparkes, Hazel A.'

_publ_section_title
;
 [Fe(abpt)2(NCSe)2] polymorph A: structural studies into the spin
 crossover behaviour
;
_journal_issue 22
_journal_name_full 'New Journal of Chemistry'
_journal_page_first 18028
_journal_paper_doi 10.1039/C8NJ03627F
_journal_volume 42
_journal_year 2018
_chemical_formula_moiety 'C26 H20 Fe N14 Se2'
_chemical_formula_sum 'C26 H20 Fe N14 Se2'
_chemical_formula_weight 742.33
_space_group_crystal_system monoclinic
_space_group_IT_number 14
_space_group_name_Hall '-P 2yn'
_space_group_name_H-M_alt 'P 1 21/n 1'
_symmetry_space_group_name_Hall '-P 2yn'
_symmetry_space_group_name_H-M 'P 1 21/n 1'
_atom_sites_solution_hydrogens mixed
_atom_sites_solution_primary direct
_audit_creation_date 2018-08-13
_audit_creation_method
;
Olex2 1.2
(compiled 2018.05.29 svn.r3508 for OlexSys, GUI svn.r5506)
;
_audit_update_record
;
2018-08-14 deposited with the CCDC.
2018-10-09 downloaded from the CCDC.
;
_cell_angle_alpha 90
_cell_angle_beta 93.5248(9)
_cell_angle_gamma 90
_cell_formula_units_Z 2
_cell_length_a 8.6423(4)
_cell_length_b 10.2507(4)
_cell_length_c 16.6132(7)
_cell_measurement_reflns_used 4766
_cell_measurement_temperature 350(2)
_cell_measurement_theta_max 24.74
_cell_measurement_theta_min 2.34
_cell_volume 1468.97(11)
_computing_cell_refinement 'SAINT v6.45A (Bruker, 2003)'
_computing_data_collection 'SMART v5.049 (Bruker, 1999)'
_computing_data_reduction 'SAINT v6.45A (Bruker, 2003)'
_computing_molecular_graphics 'Olex2 (Dolomanov et al., 2009)'
_computing_publication_material 'Olex2 (Dolomanov et al., 2009)'
_computing_structure_refinement 'ShelXL (Sheldrick, 2015)'
_computing_structure_solution 'ShelXS (Sheldrick, 2008)'
_diffrn_ambient_temperature 350(2)
_diffrn_detector 'CCD area detector'
_diffrn_detector_area_resol_mean 7.9
_diffrn_detector_type 'Bruker SMART CCD 1K area detector'
_diffrn_measured_fraction_theta_full 1.000
_diffrn_measured_fraction_theta_max 1.000
_diffrn_measurement_device 'three-circle diffractometer'
_diffrn_measurement_device_type 'Bruker SMART CCD 1K area detector'
_diffrn_measurement_method \w-scan
_diffrn_radiation_monochromator graphite
_diffrn_radiation_probe x-ray
_diffrn_radiation_type MoK\a
_diffrn_radiation_wavelength 0.71073
_diffrn_reflns_av_R_equivalents 0.0379
_diffrn_reflns_av_unetI/netI 0.0306
_diffrn_reflns_Laue_measured_fraction_full 1.000
_diffrn_reflns_Laue_measured_fraction_max 1.000
_diffrn_reflns_limit_h_max 10
_diffrn_reflns_limit_h_min -10
_diffrn_reflns_limit_k_max 12
_diffrn_reflns_limit_k_min -12
_diffrn_reflns_limit_l_max 20
_diffrn_reflns_limit_l_min -19
_diffrn_reflns_number 14266
_diffrn_reflns_point_group_measured_fraction_full 1.000
_diffrn_reflns_point_group_measured_fraction_max 1.000
_diffrn_reflns_theta_full 26.000
_diffrn_reflns_theta_max 26.373
_diffrn_reflns_theta_min 2.336
_diffrn_source 'sealed X-ray tube'
_diffrn_standards_number 0
_exptl_absorpt_coefficient_mu 3.036
_exptl_absorpt_correction_T_max 0.6386
_exptl_absorpt_correction_T_min 0.5138
_exptl_absorpt_correction_type numerical
_exptl_absorpt_process_details
;
SADABS-2012/1 (Bruker,2012) was used for absorption correction (numerical 
with multi-scan). wR2(int) was 0.0728 before and 0.0487 after correction. 
The Ratio of minimum to maximum transmission is 0.8046. The \l/2 
correction factor is 0.0015.
;
_exptl_crystal_colour red
_exptl_crystal_colour_primary red
_exptl_crystal_density_diffrn 1.678
_exptl_crystal_description block
_exptl_crystal_F_000 736
_exptl_crystal_size_max 0.26
_exptl_crystal_size_mid 0.21
_exptl_crystal_size_min 0.16
_refine_diff_density_max 0.932
_refine_diff_density_min -0.635
_refine_diff_density_rms 0.064
_refine_ls_extinction_method none
_refine_ls_goodness_of_fit_ref 1.070
_refine_ls_hydrogen_treatment mixed
_refine_ls_matrix_type full
_refine_ls_number_parameters 202
_refine_ls_number_reflns 3004
_refine_ls_number_restraints 0
_refine_ls_restrained_S_all 1.070
_refine_ls_R_factor_all 0.0657
_refine_ls_R_factor_gt 0.0408
_refine_ls_shift/su_max 0.000
_refine_ls_shift/su_mean 0.000
_refine_ls_structure_factor_coef Fsqd
_refine_ls_weighting_details 'w=1/[\s^2^(Fo^2^)+(0.0349P)^2^+1.5302P] where P=(Fo^2^+2Fc^2^)/3'
_refine_ls_weighting_scheme calc
_refine_ls_wR_factor_gt 0.0900
_refine_ls_wR_factor_ref 0.1013
_reflns_Friedel_coverage 0.000
_reflns_number_gt 2190
_reflns_number_total 3004
_reflns_threshold_expression 'I > 2\s(I)'
_cod_data_source_file c8nj03627f2.cif
_cod_data_source_block 350K
_cod_depositor_comments
;
The following automatic conversions were performed:

'_diffrn_radiation_probe' value 'X-ray' changed to 'x-ray' according
to
/home/data/users/saulius/crontab/automatic-downloads/rss-feeds/RSC/lib/dictionaries/cif_core.dic
dictionary named 'cif_core.dic' version 2.4.2 from 2011-04-26.

Automatic conversion script
Id: cif_fix_values 4973 2017-02-22 13:04:09Z antanas 

 Adding full bibliography for 7057796--7057812.cif.
;
_cod_database_code 7057802
_shelx_shelxl_version_number 2017/1
_shelx_space_group_comment
;
The symmetry employed for this shelxl refinement is uniquely defined
by the following loop, which should always be used as a source of
symmetry information in preference to the above space-group names.
They are only intended as comments.
;
_shelx_estimated_absorpt_t_max 0.642
_shelx_estimated_absorpt_t_min 0.506
_olex2_refinement_description
;
1. Fixed Uiso
 At 1.2 times of:
  All C(H) groups, All N(H,H) groups
2.a Aromatic/amide H refined with riding coordinates:
 C2(H2), C3(H3), C4(H4), C5(H5), C10(H10), C11(H11), C12(H12), C13(H13)
;
_olex2_submission_special_instructions 'No special instructions were received'

loop_
_space_group_symop_operation_xyz
'x, y, z'
'-x+1/2, y+1/2, -z+1/2'
'-x, -y, -z'
'x-1/2, -y-1/2, z-1/2'

loop_
_atom_site_label
_atom_site_type_symbol
_atom_site_fract_x
_atom_site_fract_y
_atom_site_fract_z
_atom_site_U_iso_or_equiv
_atom_site_adp_type
_atom_site_occupancy
_atom_site_site_symmetry_order
_atom_site_calc_flag
_atom_site_refinement_flags_posn
_atom_site_refinement_flags_adp
_atom_site_refinement_flags_occupancy
Se1 Se 0.26016(5) 0.72974(5) 0.25505(3) 0.07380(19) Uani 1 1 d . . .
Fe1 Fe 0.500000 0.500000 0.500000 0.0437(2) Uani 1 2 d S T P
N1 N 0.3928(4) 0.5701(4) 0.3886(2) 0.0606(9) Uani 1 1 d . . .
N2 N 0.7173(3) 0.6028(3) 0.47549(18) 0.0496(7) Uani 1 1 d . . .
N3 N 0.4749(3) 0.6904(3) 0.54794(19) 0.0523(8) Uani 1 1 d . . .
N4 N 0.3587(3) 0.7569(3) 0.58165(19) 0.0493(7) Uani 1 1 d . . .
N5 N 0.5640(3) 0.8829(3) 0.57936(18) 0.0478(7) Uani 1 1 d . . .
N6 N 0.6709(4) 0.9875(4) 0.5921(2) 0.0623(9) Uani 1 1 d . . .
H6A H 0.731(5) 0.970(4) 0.645(3) 0.075 Uiso 1 1 d R . .
H6B H 0.616(5) 1.054(5) 0.603(3) 0.075 Uiso 1 1 d R . .
N7 N 0.3899(4) 1.0912(3) 0.6478(2) 0.0584(8) Uani 1 1 d . . .
C1 C 0.3395(4) 0.6314(4) 0.3364(2) 0.0514(9) Uani 1 1 d . . .
C2 C 0.8317(4) 0.5524(4) 0.4348(3) 0.0615(10) Uani 1 1 d . . .
H2 H 0.817967 0.470604 0.411216 0.074 Uiso 1 1 calc R . .
C3 C 0.9701(5) 0.6176(5) 0.4265(3) 0.0722(13) Uani 1 1 d . . .
H3 H 1.047091 0.581020 0.396929 0.087 Uiso 1 1 calc R . .
C4 C 0.9918(5) 0.7366(5) 0.4626(3) 0.0743(13) Uani 1 1 d . . .
H4 H 1.085006 0.780841 0.458803 0.089 Uiso 1 1 calc R . .
C5 C 0.8749(4) 0.7912(4) 0.5047(3) 0.0641(11) Uani 1 1 d . . .
H5 H 0.888151 0.872007 0.529641 0.077 Uiso 1 1 calc R . .
C6 C 0.7374(4) 0.7225(4) 0.5090(2) 0.0492(8) Uani 1 1 d . . .
C7 C 0.5978(4) 0.7663(3) 0.5459(2) 0.0474(8) Uani 1 1 d . . .
C8 C 0.4135(4) 0.8725(3) 0.6007(2) 0.0460(8) Uani 1 1 d . . .
C9 C 0.3245(4) 0.9739(3) 0.6405(2) 0.0474(8) Uani 1 1 d . . .
C10 C 0.3119(5) 1.1815(4) 0.6868(3) 0.0677(12) Uani 1 1 d . . .
H10 H 0.356459 1.263611 0.693866 0.081 Uiso 1 1 calc R . .
C11 C 0.1694(5) 1.1602(4) 0.7173(3) 0.0656(11) Uani 1 1 d . . .
H11 H 0.119978 1.225836 0.744646 0.079 Uiso 1 1 calc R . .
C12 C 0.1022(5) 1.0400(4) 0.7064(3) 0.0639(11) Uani 1 1 d . . .
H12 H 0.004891 1.023450 0.725155 0.077 Uiso 1 1 calc R . .
C13 C 0.1807(5) 0.9432(4) 0.6672(2) 0.0568(10) Uani 1 1 d . . .
H13 H 0.138040 0.860588 0.659078 0.068 Uiso 1 1 calc R . .

loop_
_atom_site_aniso_label
_atom_site_aniso_U_11
_atom_site_aniso_U_22
_atom_site_aniso_U_33
_atom_site_aniso_U_23
_atom_site_aniso_U_13
_atom_site_aniso_U_12
Se1 0.0733(3) 0.0802(3) 0.0657(3) 0.0046(2) -0.0135(2) 0.0146(2)
Fe1 0.0383(4) 0.0416(4) 0.0516(4) 0.0004(3) 0.0069(3) 0.0013(3)
N1 0.054(2) 0.069(2) 0.058(2) 0.0041(17) 0.0014(17) 0.0040(17)
N2 0.0405(16) 0.0542(18) 0.0547(19) 0.0080(14) 0.0078(14) 0.0049(14)
N3 0.0458(17) 0.0498(18) 0.062(2) -0.0053(15) 0.0100(15) -0.0006(14)
N4 0.0442(17) 0.0448(17) 0.0595(19) -0.0034(14) 0.0093(14) -0.0023(13)
N5 0.0445(17) 0.0488(17) 0.0498(18) 0.0010(14) 0.0007(14) -0.0051(13)
N6 0.054(2) 0.055(2) 0.077(3) -0.0036(18) 0.0019(18) -0.0162(16)
N7 0.0578(19) 0.0509(19) 0.067(2) -0.0087(16) 0.0066(16) -0.0050(15)
C1 0.0390(19) 0.062(2) 0.054(2) -0.0103(19) 0.0060(17) 0.0016(17)
C2 0.051(2) 0.064(2) 0.071(3) 0.010(2) 0.014(2) 0.014(2)
C3 0.047(2) 0.086(3) 0.087(3) 0.015(3) 0.023(2) 0.014(2)
C4 0.044(2) 0.089(4) 0.091(3) 0.019(3) 0.014(2) -0.008(2)
C5 0.046(2) 0.075(3) 0.072(3) 0.004(2) 0.006(2) -0.006(2)
C6 0.0412(19) 0.057(2) 0.049(2) 0.0084(18) 0.0034(16) 0.0008(17)
C7 0.047(2) 0.048(2) 0.047(2) 0.0040(16) -0.0003(16) -0.0044(16)
C8 0.044(2) 0.050(2) 0.044(2) 0.0047(16) 0.0031(16) -0.0019(16)
C9 0.051(2) 0.0429(19) 0.048(2) 0.0037(15) 0.0000(17) 0.0015(16)
C10 0.067(3) 0.059(3) 0.078(3) -0.018(2) 0.008(2) -0.004(2)
C11 0.073(3) 0.059(3) 0.066(3) -0.013(2) 0.012(2) 0.009(2)
C12 0.065(3) 0.066(3) 0.062(3) 0.004(2) 0.019(2) 0.002(2)
C13 0.061(2) 0.049(2) 0.061(3) 0.0047(18) 0.010(2) -0.0028(19)

loop_
_atom_type_symbol
_atom_type_description
_atom_type_scat_dispersion_real
_atom_type_scat_dispersion_imag
_atom_type_scat_source
C C 0.0033 0.0016 'International Tables Vol C Tables 4.2.6.8 and 6.1.1.4'
H H 0.0000 0.0000 'International Tables Vol C Tables 4.2.6.8 and 6.1.1.4'
Fe Fe 0.3463 0.8444 'International Tables Vol C Tables 4.2.6.8 and 6.1.1.4'
N N 0.0061 0.0033 'International Tables Vol C Tables 4.2.6.8 and 6.1.1.4'
Se Se -0.0929 2.2259 'International Tables Vol C Tables 4.2.6.8 and 6.1.1.4'

loop_
_exptl_crystal_face_index_h
_exptl_crystal_face_index_k
_exptl_crystal_face_index_l
_exptl_crystal_face_perp_dist
0.00 1.00 0.00 0.105
0.00 -1.00 0.00 0.105
1.00 0.00 1.00 0.130
-1.00 0.00 1.00 0.130
0.00 0.00 -1.00 0.080
0.00 0.00 1.00 0.080
-1.00 0.00 -1.00 0.130
1.00 0.00 -1.00 0.130

loop_
_geom_angle_atom_site_label_1
_geom_angle_atom_site_label_2
_geom_angle_atom_site_label_3
_geom_angle
_geom_angle_site_symmetry_1
_geom_angle_site_symmetry_3
N1 Fe1 N1 180.00(18) . 3_666
N1 Fe1 N2 89.54(12) 3_666 .
N1 Fe1 N2 89.54(12) . 3_666
N1 Fe1 N2 90.46(12) 3_666 3_666
N1 Fe1 N2 90.47(12) . .
N2 Fe1 N2 180.0 . 3_666
N3 Fe1 N1 91.90(13) 3_666 .
N3 Fe1 N1 88.10(13) 3_666 3_666
N3 Fe1 N1 91.90(13) . 3_666
N3 Fe1 N1 88.10(13) . .
N3 Fe1 N2 74.87(11) . .
N3 Fe1 N2 105.13(11) 3_666 .
N3 Fe1 N2 105.13(11) . 3_666
N3 Fe1 N2 74.87(11) 3_666 3_666
N3 Fe1 N3 180.0 . 3_666
C1 N1 Fe1 166.3(3) . .
C2 N2 Fe1 124.9(3) . .
C2 N2 C6 118.6(3) . .
C6 N2 Fe1 116.4(2) . .
N4 N3 Fe1 135.2(2) . .
C7 N3 Fe1 115.6(2) . .
C7 N3 N4 109.3(3) . .
C8 N4 N3 106.8(3) . .
C7 N5 N6 124.8(3) . .
C7 N5 C8 105.6(3) . .
C8 N5 N6 129.5(3) . .
N5 N6 H6A 107(2) . .
N5 N6 H6B 106(3) . .
H6A N6 H6B 102(4) . .
C9 N7 C10 116.5(3) . .
N1 C1 Se1 178.6(4) . .
N2 C2 H2 118.8 . .
N2 C2 C3 122.3(4) . .
C3 C2 H2 118.8 . .
C2 C3 H3 120.6 . .
C4 C3 C2 118.9(4) . .
C4 C3 H3 120.6 . .
C3 C4 H4 120.0 . .
C3 C4 C5 119.9(4) . .
C5 C4 H4 120.0 . .
C4 C5 H5 120.8 . .
C4 C5 C6 118.4(4) . .
C6 C5 H5 120.8 . .
N2 C6 C5 121.9(4) . .
N2 C6 C7 111.3(3) . .
C5 C6 C7 126.8(4) . .
N3 C7 N5 108.4(3) . .
N3 C7 C6 121.1(3) . .
N5 C7 C6 130.4(3) . .
N4 C8 N5 110.0(3) . .
N4 C8 C9 123.8(3) . .
N5 C8 C9 126.2(3) . .
N7 C9 C8 116.6(3) . .
N7 C9 C13 124.2(3) . .
C13 C9 C8 119.2(3) . .
N7 C10 H10 118.0 . .
N7 C10 C11 123.9(4) . .
C11 C10 H10 118.0 . .
C10 C11 H11 120.8 . .
C12 C11 C10 118.4(4) . .
C12 C11 H11 120.8 . .
C11 C12 H12 120.3 . .
C11 C12 C13 119.3(4) . .
C13 C12 H12 120.3 . .
C9 C13 C12 117.6(4) . .
C9 C13 H13 121.2 . .
C12 C13 H13 121.2 . .

loop_
_geom_bond_atom_site_label_1
_geom_bond_atom_site_label_2
_geom_bond_distance
_geom_bond_site_symmetry_2
Se1 C1 1.788(4) .
Fe1 N1 2.142(4) .
Fe1 N1 2.142(4) 3_666
Fe1 N2 2.213(3) .
Fe1 N2 2.213(3) 3_666
Fe1 N3 2.124(3) 3_666
Fe1 N3 2.124(3) .
N1 C1 1.145(5) .
N2 C2 1.336(5) .
N2 C6 1.354(5) .
N3 N4 1.362(4) .
N3 C7 1.319(4) .
N4 C8 1.307(4) .
N5 N6 1.423(4) .
N5 C7 1.357(4) .
N5 C8 1.373(4) .
N6 H6A 1.00(5) .
N6 H6B 0.86(5) .
N7 C9 1.331(4) .
N7 C10 1.336(5) .
C2 H2 0.9300 .
C2 C3 1.384(6) .
C3 H3 0.9300 .
C3 C4 1.368(6) .
C4 H4 0.9300 .
C4 C5 1.382(6) .
C5 H5 0.9300 .
C5 C6 1.387(5) .
C6 C7 1.458(5) .
C8 C9 1.474(5) .
C9 C13 1.381(5) .
C10 H10 0.9300 .
C10 C11 1.378(6) .
C11 H11 0.9300 .
C11 C12 1.369(6) .
C12 H12 0.9300 .
C12 C13 1.388(6) .
C13 H13 0.9300 .

loop_
_geom_hbond_atom_site_label_D
_geom_hbond_atom_site_label_H
_geom_hbond_atom_site_label_A
_geom_hbond_distance_DH
_geom_hbond_distance_HA
_geom_hbond_distance_DA
_geom_hbond_angle_DHA
_geom_hbond_site_symmetry_A
_geom_hbond_publ_flag
N6 H6A Se1 1.00(5) 2.75(4) 3.554(4) 137(3) 4_676 yes
N6 H6B N7 0.86(5) 2.17(5) 2.856(5) 137(4) . yes
C2 H2 N4 0.93 2.79 3.575(5) 142.2 3_666 yes

loop_
_geom_torsion_atom_site_label_1
_geom_torsion_atom_site_label_2
_geom_torsion_atom_site_label_3
_geom_torsion_atom_site_label_4
_geom_torsion
Fe1 N2 C2 C3 -175.0(3)
Fe1 N2 C6 C5 173.6(3)
Fe1 N2 C6 C7 -8.1(4)
Fe1 N3 N4 C8 179.3(3)
Fe1 N3 C7 N5 -179.2(2)
Fe1 N3 C7 C6 3.1(4)
N2 C2 C3 C4 1.3(7)
N2 C6 C7 N3 3.4(5)
N2 C6 C7 N5 -173.7(3)
N3 N4 C8 N5 0.4(4)
N3 N4 C8 C9 -178.6(3)
N4 N3 C7 N5 0.9(4)
N4 N3 C7 C6 -176.8(3)
N4 C8 C9 N7 -172.7(3)
N4 C8 C9 C13 6.8(5)
N5 C8 C9 N7 8.4(5)
N5 C8 C9 C13 -172.0(3)
N6 N5 C7 N3 176.3(3)
N6 N5 C7 C6 -6.3(6)
N6 N5 C8 N4 -176.5(4)
N6 N5 C8 C9 2.4(6)
N7 C9 C13 C12 -2.3(6)
N7 C10 C11 C12 -0.7(7)
C2 N2 C6 C5 -2.5(5)
C2 N2 C6 C7 175.9(3)
C2 C3 C4 C5 -1.6(7)
C3 C4 C5 C6 -0.1(7)
C4 C5 C6 N2 2.2(6)
C4 C5 C6 C7 -175.9(4)
C5 C6 C7 N3 -178.3(4)
C5 C6 C7 N5 4.6(6)
C6 N2 C2 C3 0.7(6)
C7 N3 N4 C8 -0.8(4)
C7 N5 C8 N4 0.1(4)
C7 N5 C8 C9 179.1(3)
C8 N5 C7 N3 -0.6(4)
C8 N5 C7 C6 176.8(4)
C8 C9 C13 C12 178.2(3)
C9 N7 C10 C11 -1.6(6)
C10 N7 C9 C8 -177.4(3)
C10 N7 C9 C13 3.1(6)
C10 C11 C12 C13 1.6(7)
C11 C12 C13 C9 -0.2(6)
